data_7049162
loop_
_publ_author_name
'Kar, Sourav'
'Bairagi, Subhash'
'Saha, Koushik'
'Raghavendra, Beesam'
'Ghosh, Sundargopal'

_publ_section_title
;
 Chalcogen stabilized trimetallic clusters: synthesis, structures, and
 bonding of [(Cp*M)<sub>3</sub>(E)<sub>6+m</sub>(BH)<sub>n</sub>] (M = Nb
 or Ta; E = S or Se; m = 0 or 1 or 2; n = 0 or 1).
;
_journal_issue 13
_journal_name_full 'Dalton transactions (Cambridge, England : 2003)'
_journal_page_first 4203
_journal_page_last 4210
_journal_paper_doi 10.1039/c8dt05061a
_journal_volume 48
_journal_year 2019
_chemical_formula_sum 'C30 Nb3 S6'
_chemical_formula_weight 831.39
_space_group_crystal_system trigonal
_space_group_IT_number 148
_space_group_name_Hall '-R 3'
_space_group_name_H-M_alt 'R -3 :H'
_symmetry_space_group_name_Hall '-R 3'
_symmetry_space_group_name_H-M 'R -3 :H'
_audit_creation_method SHELXL-2017/1
_audit_update_record
;
2018-12-21 deposited with the CCDC.    2019-02-21 downloaded from the CCDC.
;
_cell_angle_alpha 90
_cell_angle_beta 90
_cell_angle_gamma 120
_cell_formula_units_Z 6
_cell_length_a 20.2903(12)
_cell_length_b 20.2903(12)
_cell_length_c 15.0268(10)
_cell_measurement_reflns_used 2197
_cell_measurement_temperature 296(2)
_cell_measurement_theta_max 26.809
_cell_measurement_theta_min 2.36
_cell_volume 5357.6(6)
_computing_cell_refinement 'APEX2/SAINT (Bruker, 2004)'
_computing_data_collection 'APEX2 (Bruker, 2004)'
_computing_data_reduction 'SAINT/XPREP (Bruker, 2004)'
_computing_molecular_graphics 'ORTEP3 (Farrugia, 1997) and Mercury (Bruno et al., 2002)'
_computing_publication_material 'SHELXL-97 (Sheldrick, 2008)'
_computing_structure_refinement 'SHELXL-2017/1 (Sheldrick, 2017)'
_computing_structure_solution 'SHELXT 2014/4 (Sheldrick, 2014)'
_diffrn_ambient_temperature 296(2)
_diffrn_measured_fraction_theta_full 1.000
_diffrn_measured_fraction_theta_max 0.999
_diffrn_measurement_device_type 'Bruker axs kappa apex2 CCD diffractometer'
_diffrn_measurement_method '\w and \f scan'
_diffrn_radiation_type MoK\a
_diffrn_radiation_wavelength 0.71073
_diffrn_reflns_av_R_equivalents 0.0841
_diffrn_reflns_av_unetI/netI 0.1424
_diffrn_reflns_Laue_measured_fraction_full 1.000
_diffrn_reflns_Laue_measured_fraction_max 0.999
_diffrn_reflns_limit_h_max 20
_diffrn_reflns_limit_h_min -25
_diffrn_reflns_limit_k_max 23
_diffrn_reflns_limit_k_min -25
_diffrn_reflns_limit_l_max 14
_diffrn_reflns_limit_l_min -19
_diffrn_reflns_number 6101
_diffrn_reflns_point_group_measured_fraction_full 1.000
_diffrn_reflns_point_group_measured_fraction_max 0.999
_diffrn_reflns_theta_full 25.242
_diffrn_reflns_theta_max 26.809
_diffrn_reflns_theta_min 1.783
_exptl_absorpt_coefficient_mu 1.338
_exptl_absorpt_correction_T_max 0.875
_exptl_absorpt_correction_T_min 0.825
_exptl_absorpt_process_details 'SADABS (Bruker, 1999)'
_exptl_crystal_colour green
_exptl_crystal_density_diffrn 1.546
_exptl_crystal_description flake
_exptl_crystal_F_000 2394
_exptl_crystal_size_max 0.150
_exptl_crystal_size_mid 0.120
_exptl_crystal_size_min 0.100
_refine_diff_density_max 4.538
_refine_diff_density_min -2.308
_refine_diff_density_rms 0.400
_refine_ls_extinction_coef 0.0014(6)
_refine_ls_extinction_expression Fc^*^=kFc[1+0.001xFc^2^\l^3^/sin(2\q)]^-1/4^
_refine_ls_extinction_method 'SHELXL-2017/1 (Sheldrick 2017)'
_refine_ls_goodness_of_fit_ref 1.241
_refine_ls_hydrogen_treatment undef
_refine_ls_matrix_type full
_refine_ls_number_parameters 210
_refine_ls_number_reflns 2545
_refine_ls_number_restraints 1106
_refine_ls_restrained_S_all 1.025
_refine_ls_R_factor_all 0.2374
_refine_ls_R_factor_gt 0.1562
_refine_ls_shift/su_max 0.008
_refine_ls_shift/su_mean 0.001
_refine_ls_structure_factor_coef Fsqd
_refine_ls_weighting_details 'w=1/[\s^2^(Fo^2^)+(0.1828P)^2^+179.2492P] where P=(Fo^2^+2Fc^2^)/3'
_refine_ls_weighting_scheme calc
_refine_ls_wR_factor_gt 0.4160
_refine_ls_wR_factor_ref 0.4604
_reflns_Friedel_coverage 0.000
_reflns_number_gt 1273
_reflns_number_total 2545
_reflns_threshold_expression 'I > 2\s(I)'
_cod_data_source_file c8dt05061a2.cif
_cod_data_source_block BABU
_cod_depositor_comments 'Adding full bibliography for 7049161--7049163.cif.'
_cod_original_cell_volume 5357.6(7)
_cod_database_code 7049162
_shelx_shelxl_version_number 2017/1
_shelx_space_group_comment
;
The symmetry employed for this shelxl refinement is uniquely defined
by the following loop, which should always be used as a source of
symmetry information in preference to the above space-group names.
They are only intended as comments.
;
_shelx_estimated_absorpt_t_min 0.824
_shelx_estimated_absorpt_t_max 0.878

loop_
_space_group_symop_operation_xyz
'x, y, z'
'-y, x-y, z'
'-x+y, -x, z'
'x+2/3, y+1/3, z+1/3'
'-y+2/3, x-y+1/3, z+1/3'
'-x+y+2/3, -x+1/3, z+1/3'
'x+1/3, y+2/3, z+2/3'
'-y+1/3, x-y+2/3, z+2/3'
'-x+y+1/3, -x+2/3, z+2/3'
'-x, -y, -z'
'y, -x+y, -z'
'x-y, x, -z'
'-x+2/3, -y+1/3, -z+1/3'
'y+2/3, -x+y+1/3, -z+1/3'
'x-y+2/3, x+1/3, -z+1/3'
'-x+1/3, -y+2/3, -z+2/3'
'y+1/3, -x+y+2/3, -z+2/3'
'x-y+1/3, x+2/3, -z+2/3'

loop_
_atom_site_label
_atom_site_type_symbol
_atom_site_fract_x
_atom_site_fract_y
_atom_site_fract_z
_atom_site_U_iso_or_equiv
_atom_site_adp_type
_atom_site_occupancy
_atom_site_site_symmetry_order
_atom_site_calc_flag
_atom_site_refinement_flags_posn
_atom_site_refinement_flags_adp
_atom_site_refinement_flags_occupancy
_atom_site_disorder_assembly
_atom_site_disorder_group
C1 C 0.8323(19) 0.7726(12) 0.260(2) 0.099(8) Uani 0.49(3) 1 d D U P A 1
C2 C 0.880(2) 0.7725(11) 0.327(2) 0.098(8) Uani 0.49(3) 1 d D U P A 1
C3 C 0.9444(19) 0.7764(12) 0.286(2) 0.098(8) Uani 0.49(3) 1 d D U P A 1
C4 C 0.936(2) 0.7790(14) 0.194(2) 0.099(8) Uani 0.49(3) 1 d D U P A 1
C5 C 0.867(2) 0.7767(15) 0.177(2) 0.099(8) Uani 0.49(3) 1 d D U P A 1
C6 C 0.756(2) 0.769(2) 0.274(4) 0.105(11) Uani 0.49(3) 1 d D U P A 1
C7 C 0.865(3) 0.769(2) 0.427(2) 0.103(11) Uani 0.49(3) 1 d D U P A 1
C8 C 1.012(2) 0.778(2) 0.334(3) 0.100(11) Uani 0.49(3) 1 d D U P A 1
C9 C 0.993(2) 0.783(2) 0.123(3) 0.102(11) Uani 0.49(3) 1 d D U P A 1
C10 C 0.835(3) 0.778(2) 0.086(2) 0.101(11) Uani 0.49(3) 1 d D U P A 1
S1 S 0.8999(8) 0.9456(7) 0.1302(11) 0.044(4) Uiso 0.60(3) 1 d . . P B 1
S2 S 0.9031(8) 0.9476(7) 0.3706(10) 0.041(4) Uiso 0.60(3) 1 d . . P B 1
C1' C 0.8505(19) 0.7703(11) 0.312(2) 0.100(8) Uani 0.51(3) 1 d D U P A 2
C2' C 0.9194(19) 0.7698(10) 0.310(2) 0.099(8) Uani 0.51(3) 1 d D U P A 2
C3' C 0.9391(18) 0.7702(12) 0.220(2) 0.099(8) Uani 0.51(3) 1 d D U P A 2
C4' C 0.883(2) 0.7710(14) 0.1673(19) 0.099(8) Uani 0.51(3) 1 d D U P A 2
C5' C 0.8276(18) 0.7711(14) 0.224(2) 0.099(8) Uani 0.51(3) 1 d D U P A 2
C6' C 0.808(3) 0.7701(19) 0.396(2) 0.102(11) Uani 0.51(3) 1 d D U P A 2
C7' C 0.965(2) 0.7690(18) 0.390(3) 0.094(10) Uani 0.51(3) 1 d D U P A 2
C8' C 1.010(2) 0.770(2) 0.186(3) 0.099(10) Uani 0.51(3) 1 d D U P A 2
C9' C 0.880(3) 0.771(2) 0.065(2) 0.108(11) Uani 0.51(3) 1 d D U P A 2
C10' C 0.756(2) 0.772(2) 0.195(3) 0.103(11) Uani 0.51(3) 1 d D U P A 2
S1' S 0.8833(11) 0.9398(10) 0.1604(16) 0.039(5) Uiso 0.40(3) 1 d . . P A 2
S2' S 0.8788(10) 0.9374(9) 0.3367(13) 0.032(5) Uiso 0.40(3) 1 d . . P A 2
Nb1 Nb 0.94991(14) 0.89671(10) 0.25008(16) 0.0380(9) Uani 1 1 d . . . . .

loop_
_atom_site_aniso_label
_atom_site_aniso_U_11
_atom_site_aniso_U_22
_atom_site_aniso_U_33
_atom_site_aniso_U_23
_atom_site_aniso_U_13
_atom_site_aniso_U_12
C1 0.103(14) 0.030(8) 0.112(15) 0.026(11) 0.016(12) -0.006(11)
C2 0.104(15) 0.029(8) 0.109(15) 0.026(10) 0.016(12) -0.006(11)
C3 0.103(15) 0.029(8) 0.112(15) 0.026(11) 0.016(12) -0.003(11)
C4 0.104(15) 0.029(8) 0.112(15) 0.025(10) 0.018(12) -0.006(11)
C5 0.105(15) 0.028(8) 0.110(15) 0.026(10) 0.016(12) -0.006(11)
C6 0.105(17) 0.037(11) 0.118(18) 0.024(14) 0.016(15) -0.006(14)
C7 0.099(17) 0.037(11) 0.108(17) 0.028(13) 0.018(15) -0.014(14)
C8 0.105(17) 0.032(11) 0.113(18) 0.024(13) 0.014(15) -0.004(14)
C9 0.108(17) 0.032(11) 0.114(18) 0.023(14) 0.016(15) -0.004(14)
C10 0.105(17) 0.036(11) 0.112(18) 0.025(13) 0.012(15) -0.002(14)
C1' 0.105(15) 0.030(8) 0.111(15) 0.025(10) 0.018(12) -0.007(11)
C2' 0.104(15) 0.031(8) 0.111(15) 0.027(10) 0.016(12) -0.006(11)
C3' 0.104(14) 0.030(8) 0.112(15) 0.025(11) 0.017(12) -0.005(11)
C4' 0.105(15) 0.029(8) 0.110(15) 0.026(10) 0.018(12) -0.006(11)
C5' 0.104(14) 0.030(8) 0.113(15) 0.026(11) 0.017(12) -0.006(11)
C6' 0.105(17) 0.032(11) 0.110(17) 0.026(13) 0.026(15) -0.011(14)
C7' 0.105(17) 0.020(11) 0.110(17) 0.030(13) 0.014(15) -0.003(13)
C8' 0.105(17) 0.030(11) 0.115(18) 0.024(13) 0.014(15) -0.001(14)
C9' 0.107(17) 0.040(11) 0.113(17) 0.020(13) 0.015(15) -0.011(14)
C10' 0.104(17) 0.035(11) 0.112(18) 0.024(13) 0.015(15) -0.008(14)
Nb1 0.0461(15) 0.0257(11) 0.0350(12) 0.0052(10) 0.0030(9) 0.0126(11)

loop_
_atom_type_symbol
_atom_type_description
_atom_type_scat_dispersion_real
_atom_type_scat_dispersion_imag
_atom_type_scat_source
C C 0.0033 0.0016 'International Tables Vol C Tables 4.2.6.8 and 6.1.1.4'
H H 0.0000 0.0000 'International Tables Vol C Tables 4.2.6.8 and 6.1.1.4'
O O 0.0106 0.0060 'International Tables Vol C Tables 4.2.6.8 and 6.1.1.4'
S S 0.1246 0.1234 'International Tables Vol C Tables 4.2.6.8 and 6.1.1.4'
Nb Nb -2.0727 0.6215 'International Tables Vol C Tables 4.2.6.8 and 6.1.1.4'

loop_
_geom_angle_atom_site_label_1
_geom_angle_atom_site_label_2
_geom_angle_atom_site_label_3
_geom_angle
_geom_angle_site_symmetry_1
_geom_angle_site_symmetry_3
C5 C1 C2 107.9(8) . .
C5 C1 C6 126.2(9) . .
C2 C1 C6 125.9(9) . .
C5 C1 Nb1 71.8(10) . .
C2 C1 Nb1 74.1(10) . .
C6 C1 Nb1 119.9(10) . .
C1 C2 C3 108.0(8) . .
C1 C2 C7 125.8(9) . .
C3 C2 C7 126.2(9) . .
C1 C2 Nb1 72.8(10) . .
C3 C2 Nb1 72.4(10) . .
C7 C2 Nb1 120.6(9) . .
C4 C3 C2 108.1(8) . .
C4 C3 C8 126.0(9) . .
C2 C3 C8 125.9(9) . .
C4 C3 Nb1 71.9(10) . .
C2 C3 Nb1 74.5(10) . .
C8 C3 Nb1 119.5(10) . .
C5 C4 C3 108.0(8) . .
C5 C4 C9 126.1(9) . .
C3 C4 C9 125.9(9) . .
C5 C4 Nb1 73.3(11) . .
C3 C4 Nb1 74.5(10) . .
C9 C4 Nb1 118.1(9) . .
C4 C5 C1 108.0(8) . .
C4 C5 C10 126.0(8) . .
C1 C5 C10 125.9(8) . .
C4 C5 Nb1 72.9(11) . .
C1 C5 Nb1 74.7(9) . .
C10 C5 Nb1 118.4(9) . .
Nb1 S1 Nb1 76.5(4) . 3_675
Nb1 S2 Nb1 76.9(4) . 3_675
C2' C1' C5' 107.9(8) . .
C2' C1' C6' 126.2(9) . .
C5' C1' C6' 125.9(9) . .
C2' C1' Nb1 72.7(10) . .
C5' C1' Nb1 74.9(9) . .
C6' C1' Nb1 118.3(8) . .
C1' C2' C3' 108.0(8) . .
C1' C2' C7' 126.0(9) . .
C3' C2' C7' 126.0(9) . .
C1' C2' Nb1 74.7(9) . .
C3' C2' Nb1 74.1(9) . .
C7' C2' Nb1 117.2(9) . .
C4' C3' C2' 108.1(8) . .
C4' C3' C8' 125.8(9) . .
C2' C3' C8' 126.0(9) . .
C4' C3' Nb1 75.1(10) . .
C2' C3' Nb1 73.3(8) . .
C8' C3' Nb1 117.6(9) . .
C5' C4' C3' 108.0(8) . .
C5' C4' C9' 125.7(9) . .
C3' C4' C9' 126.3(9) . .
C5' C4' Nb1 74.3(9) . .
C3' C4' Nb1 72.6(9) . .
C9' C4' Nb1 119.1(8) . .
C4' C5' C1' 107.9(8) . .
C4' C5' C10' 126.0(8) . .
C1' C5' C10' 126.1(8) . .
C4' C5' Nb1 73.6(9) . .
C1' C5' Nb1 72.9(8) . .
C10' C5' Nb1 119.4(9) . .
Nb1 S1' Nb1 83.3(6) 3_675 .
Nb1 S2' Nb1 82.7(5) 3_675 .
S2' Nb1 S1' 142.0(5) 2_765 .
S1' Nb1 S1' 97.3(12) 2_765 .
S2' Nb1 S2' 101.6(11) 2_765 .
S1' Nb1 S2' 142.1(5) 2_765 .
S1' Nb1 S2' 68.0(8) . .
C3 Nb1 C2 33.1(4) . .
C3 Nb1 C4 33.6(5) . .
C2 Nb1 C4 55.4(5) . .
C3 Nb1 C1 55.2(5) . .
C2 Nb1 C1 33.1(4) . .
C4 Nb1 C1 55.6(6) . .
S2' Nb1 C4' 125.7(10) 2_765 .
S1' Nb1 C4' 92.9(9) 2_765 .
S1' Nb1 C4' 88.4(9) . .
S2' Nb1 C4' 120.2(10) . .
S2' Nb1 C3' 93.7(9) 2_765 .
S1' Nb1 C3' 83.7(8) 2_765 .
S1' Nb1 C3' 120.2(9) . .
S2' Nb1 C3' 134.2(8) . .
C4' Nb1 C3' 32.3(4) . .
C3 Nb1 C5 55.6(6) . .
C2 Nb1 C5 55.3(5) . .
C4 Nb1 C5 33.7(5) . .
C1 Nb1 C5 33.5(5) . .
S2' Nb1 C5' 137.3(8) 2_765 .
S1' Nb1 C5' 124.6(9) 2_765 .
S1' Nb1 C5' 80.3(8) . .
S2' Nb1 C5' 88.6(9) . .
C4' Nb1 C5' 32.1(4) . .
C3' Nb1 C5' 53.4(5) . .

loop_
_geom_bond_atom_site_label_1
_geom_bond_atom_site_label_2
_geom_bond_distance
_geom_bond_site_symmetry_2
C1 C5 1.407(15) .
C1 C2 1.406(15) .
C1 C6 1.530(16) .
C1 Nb1 2.46(2) .
C2 C3 1.404(16) .
C2 C7 1.531(16) .
C2 Nb1 2.48(2) .
C3 C4 1.405(15) .
C3 C8 1.532(16) .
C3 Nb1 2.45(3) .
C4 C5 1.404(15) .
C4 C9 1.533(16) .
C4 Nb1 2.42(3) .
C5 C10 1.529(15) .
C5 Nb1 2.42(3) .
S1 Nb1 2.504(13) .
S1 Nb1 2.574(14) 3_675
S2 Nb1 2.495(12) .
S2 Nb1 2.559(12) 3_675
C1' C2' 1.405(15) .
C1' C5' 1.407(15) .
C1' C6' 1.527(16) .
C1' Nb1 2.52(2) .
C2' C3' 1.404(16) .
C2' C7' 1.528(16) .
C2' Nb1 2.49(2) .
C3' C4' 1.402(15) .
C3' C8' 1.530(16) .
C3' Nb1 2.51(3) .
C4' C5' 1.405(15) .
C4' C9' 1.532(16) .
C4' Nb1 2.54(3) .
C5' C10' 1.529(15) .
C5' Nb1 2.55(3) .
S1' Nb1 2.367(18) 3_675
S1' Nb1 2.364(18) .
S2' Nb1 2.382(15) 3_675
S2' Nb1 2.376(15) .

loop_
_geom_torsion_atom_site_label_1
_geom_torsion_atom_site_label_2
_geom_torsion_atom_site_label_3
_geom_torsion_atom_site_label_4
_geom_torsion
C5 C1 C2 C3 0.0(2)
C6 C1 C2 C3 180.0(3)
Nb1 C1 C2 C3 -64.3(10)
C5 C1 C2 C7 -180.0(3)
C6 C1 C2 C7 0.1(4)
Nb1 C1 C2 C7 115.7(10)
C5 C1 C2 Nb1 64.3(10)
C6 C1 C2 Nb1 -115.7(10)
C1 C2 C3 C4 0.0(2)
C7 C2 C3 C4 179.9(4)
Nb1 C2 C3 C4 -64.6(10)
C1 C2 C3 C8 180.0(3)
C7 C2 C3 C8 -0.1(4)
Nb1 C2 C3 C8 115.4(10)
C1 C2 C3 Nb1 64.6(10)
C7 C2 C3 Nb1 -115.5(10)
C2 C3 C4 C5 0.0(5)
C8 C3 C4 C5 -180.0(4)
Nb1 C3 C4 C5 -66.2(10)
C2 C3 C4 C9 -179.9(4)
C8 C3 C4 C9 0.1(7)
Nb1 C3 C4 C9 113.8(11)
C2 C3 C4 Nb1 66.3(10)
C8 C3 C4 Nb1 -113.7(10)
C3 C4 C5 C1 0.0(5)
C9 C4 C5 C1 179.9(5)
Nb1 C4 C5 C1 -67.0(9)
C3 C4 C5 C10 -179.9(5)
C9 C4 C5 C10 0.1(9)
Nb1 C4 C5 C10 113.1(10)
C3 C4 C5 Nb1 67.0(9)
C9 C4 C5 Nb1 -113.0(10)
C2 C1 C5 C4 0.0(5)
C6 C1 C5 C4 -180.0(4)
Nb1 C1 C5 C4 65.8(11)
C2 C1 C5 C10 179.9(4)
C6 C1 C5 C10 -0.1(7)
Nb1 C1 C5 C10 -114.3(11)
C2 C1 C5 Nb1 -65.8(10)
C6 C1 C5 Nb1 114.2(10)
C5' C1' C2' C3' -0.1(2)
C6' C1' C2' C3' 179.9(3)
Nb1 C1' C2' C3' -67.3(9)
C5' C1' C2' C7' 180.0(4)
C6' C1' C2' C7' 0.0(4)
Nb1 C1' C2' C7' 112.8(9)
C5' C1' C2' Nb1 67.2(9)
C6' C1' C2' Nb1 -112.8(9)
C1' C2' C3' C4' 0.0(2)
C7' C2' C3' C4' -180.0(4)
Nb1 C2' C3' C4' -67.6(10)
C1' C2' C3' C8' 180.0(3)
C7' C2' C3' C8' 0.0(4)
Nb1 C2' C3' C8' 112.3(10)
C1' C2' C3' Nb1 67.7(9)
C7' C2' C3' Nb1 -112.4(10)
C2' C3' C4' C5' 0.0(5)
C8' C3' C4' C5' -180.0(4)
Nb1 C3' C4' C5' -66.4(9)
C2' C3' C4' C9' -179.8(4)
C8' C3' C4' C9' 0.2(7)
Nb1 C3' C4' C9' 113.8(10)
C2' C3' C4' Nb1 66.4(8)
C8' C3' C4' Nb1 -113.6(8)
C3' C4' C5' C1' 0.0(5)
C9' C4' C5' C1' 179.8(5)
Nb1 C4' C5' C1' -65.3(9)
C3' C4' C5' C10' -179.9(5)
C9' C4' C5' C10' -0.1(9)
Nb1 C4' C5' C10' 114.8(10)
C3' C4' C5' Nb1 65.3(9)
C9' C4' C5' Nb1 -114.9(10)
C2' C1' C5' C4' 0.0(5)
C6' C1' C5' C4' -180.0(4)
Nb1 C1' C5' C4' 65.8(10)
C2' C1' C5' C10' 179.9(4)
C6' C1' C5' C10' -0.1(7)
Nb1 C1' C5' C10' -114.3(10)
C2' C1' C5' Nb1 -65.8(9)
C6' C1' C5' Nb1 114.2(9)
